data_1519648
loop_
_publ_author_name
'Mesa, Jose L.'
'Urtiaga, Karmele'
'Lezama, Luis'
'Arriortua, Maria I.'

_publ_section_title
;
 Crystal Structure and Spectroscopic Properties of the Bis[(S-thiocyanate)
 (2,2'-dipyridylamine)] Copper(II) Complex
;
_journal_name_full 'Acta Chemica Scandinavica'
_journal_page_first 634
_journal_page_last 638
_journal_volume 53
_journal_year 1999
_chemical_formula_sum 'C22 H18 Cu N8 S2'
_chemical_formula_weight 521.9
_space_group_IT_number 14
_symmetry_cell_setting monoclinic
_symmetry_Int_Tables_number 14
_symmetry_space_group_name_Hall '-P 2ybc'
_symmetry_space_group_name_H-M 'P 1 21/c 1'
_cell_angle_alpha 90
_cell_angle_beta 102.51(2)
_cell_angle_gamma 90
_cell_formula_units_Z 4
_cell_length_a 7.642(2)
_cell_length_b 17.527(3)
_cell_length_c 8.372(2)
_cell_volume 1094.7(4)
_diffrn_ambient_temperature 298
_diffrn_radiation_probe x-ray
_diffrn_radiation_type MoK\a
_diffrn_radiation_wavelength 0.71070
_exptl_absorpt_coefficient_mu 1.128
_exptl_crystal_density_diffrn 1.584
_exptl_crystal_density_meas 1.58
_exptl_crystal_F_000 534
_refine_ls_number_parameters 179
_refine_ls_number_reflns 2279
_refine_ls_R_factor_gt 0.037
_refine_ls_wR_factor_gt 0.096
_cod_data_source_file Acta-Chem-Scand-1999-53-634-638.cif
_cod_data_source_block Cu
_cod_depositor_comments
;
z coordinate of N4 changed from 0.0964 to -0.0964,
then distance N4-C11 becomes correct
;
_cod_original_sg_symbol_H-M 'P 21/c'
_cod_database_code 1519648

loop_
_symmetry_equiv_pos_site_id
_symmetry_equiv_pos_as_xyz
1 x,y,z
2 -x,1/2+y,1/2-z
3 -x,-y,-z
4 x,1/2-y,1/2+z

loop_
_atom_site_label
_atom_site_type_symbol
_atom_site_thermal_displace_type
_atom_site_fract_x
_atom_site_fract_y
_atom_site_fract_z
_atom_site_occupancy
_atom_site_U_iso_or_equiv
_atom_site_calc_flag
_atom_site_refinement_flags
_atom_site_disorder_assembly
_atom_site_disorder_group
Cu Cu Uiso 0.00000 0.00000 0.00000 1.000 0.0280(10) . . . .
S1 S Uiso -0.30520(10) -0.09480(10) -0.15560(10) 1.000 0.0440(10) . . . .
N1 N Uiso -0.0892(2) 0.00830(10) 0.2077(2) 1.000 0.0260(10) . . . .
N2 N Uiso 0.1545(2) -0.08700(10) 0.1101(2) 1.000 0.0270(10) . . . .
N3 N Uiso -0.0721(2) -0.12450(10) 0.2450(2) 1.000 0.0290(10) . . . .
N4 N Uiso -0.1836(4) -0.2446(2) -0.0964(4) 1.000 0.0630(10) . . . .
C1 C Uiso -0.1269(3) 0.07760(10) 0.2653(3) 1.000 0.0310(10) . . . .
C2 C Uiso -0.2171(3) 0.08600(10) 0.3875(3) 1.000 0.0370(10) . . . .
C3 C Uiso -0.2723(3) 0.0207(2) 0.4579(3) 1.000 0.0380(10) . . . .
C4 C Uiso -0.2290(3) -0.04940(10) 0.4073(3) 1.000 0.0330(10) . . . .
C5 C Uiso -0.1313(3) -0.05390(10) 0.2840(2) 1.000 0.0250(10) . . . .
C6 C Uiso 0.0883(3) -0.13820(10) 0.2010(2) 1.000 0.0260(10) . . . .
C7 C Uiso 0.18150(10) -0.20530(10) 0.2579(3) 1.000 0.0350(10) . . . .
C8 C Uiso 0.3489(3) -0.21670(10) 0.2284(3) 1.000 0.0400(10) . . . .
C9 C Uiso 0.4224(3) -0.1620(2) 0.1414(3) 1.000 0.0390(10) . . . .
C10 C Uiso 0.3220(2) -0.09930(10) 0.0863(3) 1.000 0.0330(10) . . . .
C11 C Uiso -0.2334(3) -0.18290(10) -0.1216(3) 1.000 0.0380(10) . . . .

loop_
_geom_angle_atom_site_label_1
_geom_angle_atom_site_label_2
_geom_angle_atom_site_label_3
_geom_angle
_geom_angle_site_symmetry_1
_geom_angle_site_symmetry_2
_geom_angle_site_symmetry_3
_geom_angle_publ_flag
S1 Cu N1 92.25(5) . . . yes
S1 Cu N2 96.02(6) . . . yes
S1 Cu S1 180.00 . . 3_555 yes
S1 Cu N1 87.75(5) . . 3_555 yes
S1 Cu N2 83.98(6) . . 3_555 yes
N1 Cu N2 86.22(7) . . . yes
S1 Cu N1 87.75(5) 3_555 . . yes
N1 Cu N1 180.00 . . 3_555 yes
N1 Cu N2 93.78(7) . . 3_555 yes
S1 Cu N2 83.98(6) 3_555 . . yes
N1 Cu N2 93.78(7) 3_555 . . yes
N2 Cu N2 180.00 . . 3_555 yes
S1 Cu N1 92.25(5) 3_555 . 3_555 yes
S1 Cu N2 96.02(6) 3_555 . 3_555 yes
N1 Cu N2 86.22(7) 3_555 . 3_555 yes
Cu S1 C11 104.61(9) . . . yes
Cu N1 C1 120.65(14) . . . yes
Cu N1 C5 121.13(13) . . . yes
C1 N1 C5 117.84(17) . . . yes
Cu N2 C6 120.45(14) . . . yes
Cu N2 C10 121.97(14) . . . yes
C6 N2 C10 117.42(18) . . . yes
C5 N3 C6 125.21(17) . . . yes
N1 C1 C2 122.96(18) . . . yes
C1 C2 C3 118.58(19) . . . no
C2 C3 C4 119.5(2) . . . no
C3 C4 C5 118.92(19) . . . no
N1 C5 N3 119.50(18) . . . yes
N1 C5 C4 121.85(17) . . . yes
N3 C5 C4 118.61(16) . . . yes
N2 C6 N3 120.11(17) . . . yes
N2 C6 C7 121.73(19) . . . yes
N3 C6 C7 118.13(16) . . . yes
C6 C7 C8 119.10(18) . . . no
C7 C8 C9 119.5(2) . . . no
C8 C9 C10 118.1(2) . . . no
N2 C10 C9 124.01(19) . . . yes
S1 C11 N4 179.4(3) . . . yes

loop_
_geom_bond_atom_site_label_1
_geom_bond_atom_site_label_2
_geom_bond_distance
_geom_bond_site_symmetry_1
_geom_bond_site_symmetry_2
_geom_bond_publ_flag
Cu S1 2.9294(14) . . yes
Cu N1 2.0057(17) . . yes
Cu N2 2.0242(18) . . yes
Cu S1 2.9294(14) . 3_555 yes
Cu N1 2.0057(17) . 3_555 yes
Cu N2 2.0242(18) . 3_555 yes
S1 C11 1.643(3) . . yes
N1 C1 1.361(3) . . yes
N1 C5 1.338(3) . . yes
N2 C6 1.344(3) . . yes
N2 C10 1.355(2) . . yes
N3 C5 1.381(3) . . yes
N3 C6 1.375(3) . . yes
N4 C11 1.151(4) . . yes
C1 C2 1.360(3) . . no
C2 C3 1.394(4) . . no
C3 C4 1.364(4) . . no
C4 C5 1.401(3) . . no
C6 C7 1.404(3) . . no
C7 C8 1.369(3) . . no
C8 C9 1.394(4) . . no
C9 C10 1.362(4) . . no

loop_
_geom_torsion_atom_site_label_1
_geom_torsion_atom_site_label_2
_geom_torsion_atom_site_label_3
_geom_torsion_atom_site_label_4
_geom_torsion
_geom_torsion_site_symmetry_1
_geom_torsion_site_symmetry_2
_geom_torsion_site_symmetry_3
_geom_torsion_site_symmetry_4
_geom_torsion_publ_flag
N1 Cu S1 C11 -94.24(11) . . . . no
N2 Cu S1 C11 -7.81(11) . . . . no
N1 Cu S1 C11 85.76(11) 3_555 . . . no
N2 Cu S1 C11 172.19(11) 3_555 . . . no
S1 Cu N1 C1 -120.37(16) . . . . no
S1 Cu N1 C5 52.48(16) . . . . no
N2 Cu N1 C1 143.74(17) . . . . no
N2 Cu N1 C5 -43.41(16) . . . . no
S1 Cu N1 C1 59.63(16) 3_555 . . . no
S1 Cu N1 C5 -127.52(16) 3_555 . . . no
N2 Cu N1 C1 -36.26(17) 3_555 . . . no
N2 Cu N1 C5 136.59(16) 3_555 . . . no
S1 Cu N2 C6 -50.87(14) . . . . no
S1 Cu N2 C10 124.30(16) . . . . no
N1 Cu N2 C6 41.00(15) . . . . no
N1 Cu N2 C10 -143.83(17) . . . . no
S1 Cu N2 C6 129.13(14) 3_555 . . . no
S1 Cu N2 C10 -55.70(16) 3_555 . . . no
N1 Cu N2 C6 -139.00(15) 3_555 . . . no
N1 Cu N2 C10 36.17(17) 3_555 . . . no
Cu N1 C1 C2 167.84(18) . . . . no
C5 N1 C1 C2 -5.2(3) . . . . no
Cu N1 C5 N3 16.3(3) . . . . no
Cu N1 C5 C4 -165.96(16) . . . . no
C1 N1 C5 N3 -170.62(18) . . . . no
C1 N1 C5 C4 7.1(3) . . . . no
Cu N2 C6 N3 -12.0(2) . . . . no
Cu N2 C6 C7 170.05(15) . . . . no
C10 N2 C6 N3 172.63(18) . . . . no
C10 N2 C6 C7 -5.3(3) . . . . no
Cu N2 C10 C9 -171.74(19) . . . . no
C6 N2 C10 C9 3.6(3) . . . . no
C6 N3 C5 N1 33.9(3) . . . . no
C6 N3 C5 C4 -143.9(2) . . . . no
C5 N3 C6 N2 -36.2(3) . . . . no
C5 N3 C6 C7 141.89(19) . . . . no
N1 C1 C2 C3 0.5(4) . . . . no
C1 C2 C3 C4 2.5(4) . . . . no
C2 C3 C4 C5 -0.7(4) . . . . no
C3 C4 C5 N1 -4.3(3) . . . . no
C3 C4 C5 N3 173.5(2) . . . . no
N2 C6 C7 C8 4.0(3) . . . . no
N3 C6 C7 C8 -174.0(2) . . . . no
C6 C7 C8 C9 -0.6(3) . . . . no
C7 C8 C9 C10 -1.1(4) . . . . no
C8 C9 C10 N2 -0.4(4) . . . . no
